data_2241646
loop_
_publ_author_name
'Meany, Joseph E.'
'Kelley, Steven P.'
'Rogers, Robin D.'
'Woski, Stephen A.'

_publ_section_title
;
 Crystal structure of
 4'-bromo-2,5-dihydroxy-2',5'-dimethoxy-[1,1'-biphenyl]-3,4-dicarbonitrile
;
_journal_coeditor_code ZS2361
_journal_issue 5
_journal_name_full 'Acta Crystallographica Section E'
_journal_page_first 667
_journal_page_last 670
_journal_paper_doi 10.1107/S2056989016005715
_journal_volume 72
_journal_year 2016
_chemical_formula_iupac 'C16 H11 Br N2 O4'
_chemical_formula_moiety 'C16 H11 Br N2 O4'
_chemical_formula_sum 'C16 H11 Br N2 O4'
_chemical_formula_weight 375.18
_chemical_name_systematic
;
4'-Bromo-2,5-dihydroxy-2',5'-dimethoxy-[1,1'-biphenyl]-3,4-dicarbonitrile
;
_space_group_crystal_system monoclinic
_space_group_IT_number 14
_space_group_name_Hall '-P 2ybc'
_space_group_name_H-M_alt 'P 1 21/c 1'
_symmetry_space_group_name_Hall '-P 2ybc'
_symmetry_space_group_name_H-M 'P 1 21/c 1'
_atom_sites_solution_hydrogens mixed
_atom_sites_solution_primary direct
_atom_sites_solution_secondary difmap
_audit_creation_method SHELXL-2014/7
_cell_angle_alpha 90
_cell_angle_beta 111.6985(17)
_cell_angle_gamma 90
_cell_formula_units_Z 4
_cell_length_a 8.4726(3)
_cell_length_b 23.7748(8)
_cell_length_c 8.0833(3)
_cell_measurement_reflns_used 9370
_cell_measurement_temperature 296(2)
_cell_measurement_theta_max 29.86
_cell_measurement_theta_min 2.59
_cell_volume 1512.88(9)
_computing_cell_refinement
;
SAINT (Bruker, 2010)
;
_computing_data_collection
;
APEX2 (Bruker, 2010)
;
_computing_data_reduction
;
SAINT (Bruker, 2010)
;
_computing_molecular_graphics
;
SHELXTL (Sheldrick, 2008)
;
_computing_publication_material
;
SHELXTL (Sheldrick, 2008)
;
_computing_structure_refinement
;
SHELXL2014 (Sheldrick, 2015)
;
_computing_structure_solution
;
SHELXS97 (Sheldrick 2008)
;
_diffrn_ambient_temperature 296(2)
_diffrn_measured_fraction_theta_full 1.000
_diffrn_measured_fraction_theta_max 0.981
_diffrn_measurement_device_type 'Bruker APEXII CCD'
_diffrn_measurement_method '\f and \w scans'
_diffrn_radiation_type MoK\a
_diffrn_radiation_wavelength 0.71073
_diffrn_reflns_av_R_equivalents 0.0367
_diffrn_reflns_limit_h_max 13
_diffrn_reflns_limit_h_min -13
_diffrn_reflns_limit_k_max 37
_diffrn_reflns_limit_k_min -37
_diffrn_reflns_limit_l_max 12
_diffrn_reflns_limit_l_min -12
_diffrn_reflns_number 65083
_diffrn_reflns_theta_full 25.242
_diffrn_reflns_theta_max 34.457
_diffrn_reflns_theta_min 1.713
_exptl_absorpt_coefficient_mu 2.739
_exptl_absorpt_correction_T_max 0.7468
_exptl_absorpt_correction_T_min 0.4276
_exptl_absorpt_correction_type multi-scan
_exptl_absorpt_process_details
;
(SADABS; Bruker, 2010)
;
_exptl_crystal_colour yellow-orange
_exptl_crystal_density_diffrn 1.647
_exptl_crystal_density_method 'not measured'
_exptl_crystal_description tablet
_exptl_crystal_F_000 752
_exptl_crystal_size_max 0.350
_exptl_crystal_size_mid 0.200
_exptl_crystal_size_min 0.090
_refine_diff_density_max 0.587
_refine_diff_density_min -0.264
_refine_ls_extinction_method none
_refine_ls_goodness_of_fit_ref 1.032
_refine_ls_hydrogen_treatment mixed
_refine_ls_matrix_type full
_refine_ls_number_parameters 216
_refine_ls_number_reflns 6269
_refine_ls_number_restraints 0
_refine_ls_restrained_S_all 1.032
_refine_ls_R_factor_all 0.0568
_refine_ls_R_factor_gt 0.0354
_refine_ls_shift/su_max 0.001
_refine_ls_shift/su_mean 0.000
_refine_ls_structure_factor_coef Fsqd
_refine_ls_weighting_details 'w=1/[\s^2^(Fo^2^)+(0.0431P)^2^+0.4609P] where P=(Fo^2^+2Fc^2^)/3'
_refine_ls_weighting_scheme calc
_refine_ls_wR_factor_gt 0.0818
_refine_ls_wR_factor_ref 0.0890
_reflns_number_gt 4739
_reflns_number_total 6269
_reflns_threshold_expression 'I > 2\s(I)'
_cod_data_source_file zs2361sup1.cif
_cod_data_source_block I
_cod_database_code 2241646
_shelx_space_group_comment
;
The symmetry employed for this shelxl refinement is uniquely defined
by the following loop, which should always be used as a source of
symmetry information in preference to the above space-group names.
They are only intended as comments.
;
_shelx_estimated_absorpt_t_min 0.447
_shelx_estimated_absorpt_t_max 0.791
_shelxl_version_number .2013

loop_
_space_group_symop_operation_xyz
'x, y, z'
'-x, y+1/2, -z+1/2'
'-x, -y, -z'
'x, -y-1/2, z-1/2'

loop_
_atom_site_type_symbol
_atom_site_label
_atom_site_fract_x
_atom_site_fract_y
_atom_site_fract_z
_atom_site_U_iso_or_equiv
_atom_site_adp_type
_atom_site_calc_flag
_atom_site_occupancy
Br Br1 0.00177(2) 0.18718(2) 0.27906(3) 0.03808(6) Uani d 1
O O1 0.09291(15) 0.30658(4) 0.37344(17) 0.0372(3) Uani d 1
O O2 -0.52102(14) 0.29007(5) -0.19615(17) 0.0400(3) Uani d 1
O O3 -0.65570(14) 0.38022(5) -0.07840(19) 0.0393(3) Uani d 1
H H3A -0.639(3) 0.3515(11) -0.093(3) 0.059 Uiso d 1
O O4 -0.25442(16) 0.52226(5) -0.2911(2) 0.0502(4) Uani d 1
H H4A -0.163(3) 0.5103(10) -0.276(3) 0.050 Uiso d 1
N N1 -0.92239(18) 0.49008(7) -0.2525(3) 0.0524(4) Uani d 1
N N2 -0.6248(3) 0.59864(7) -0.3963(3) 0.0594(5) Uani d 1
C C1 -0.12247(17) 0.25158(6) 0.1689(2) 0.0269(3) Uani d 1
C C2 -0.27623(17) 0.24472(6) 0.0277(2) 0.0290(3) Uani d 1
H H2A -0.3187 0.2089 -0.0098 0.035 Uiso calc 1
C C3 -0.36583(17) 0.29233(6) -0.0569(2) 0.0277(3) Uani d 1
C C4 -0.30049(16) 0.34595(5) -0.00356(19) 0.0258(2) Uani d 1
C C5 -0.14639(17) 0.35126(6) 0.1413(2) 0.0276(3) Uani d 1
H H5A -0.1032 0.3870 0.1789 0.033 Uiso calc 1
C C6 -0.05661(18) 0.30449(6) 0.2301(2) 0.0271(3) Uani d 1
C C7 -0.38125(16) 0.39804(5) -0.09918(19) 0.0258(2) Uani d 1
C C8 -0.55087(16) 0.41297(6) -0.1289(2) 0.0269(3) Uani d 1
C C9 -0.61363(16) 0.46445(6) -0.20684(19) 0.0270(3) Uani d 1
C C10 -0.51175(16) 0.50206(6) -0.2583(2) 0.0283(3) Uani d 1
C C11 -0.34649(17) 0.48643(6) -0.2341(2) 0.0312(3) Uani d 1
C C12 -0.28382(17) 0.43499(6) -0.1544(2) 0.0300(3) Uani d 1
H H12A -0.1728 0.4251 -0.1377 0.036 Uiso calc 1
C C13 0.1665(2) 0.36036(8) 0.4267(3) 0.0523(5) Uani d 1
H H13A 0.2725 0.3563 0.5253 0.078 Uiso calc 1
H H13B 0.0908 0.3832 0.4618 0.078 Uiso calc 1
H H13C 0.1860 0.3780 0.3291 0.078 Uiso calc 1
C C14 -0.5909(2) 0.23599(7) -0.2582(3) 0.0411(4) Uani d 1
H H14A -0.6967 0.2403 -0.3568 0.062 Uiso calc 1
H H14B -0.6098 0.2161 -0.1638 0.062 Uiso calc 1
H H14C -0.5131 0.2151 -0.2957 0.062 Uiso calc 1
C C15 -0.78630(18) 0.47882(7) -0.2331(2) 0.0346(3) Uani d 1
C C16 -0.5754(2) 0.55568(7) -0.3358(2) 0.0368(3) Uani d 1

loop_
_atom_site_aniso_label
_atom_site_aniso_U_11
_atom_site_aniso_U_22
_atom_site_aniso_U_33
_atom_site_aniso_U_12
_atom_site_aniso_U_13
_atom_site_aniso_U_23
Br1 0.03661(8) 0.02562(8) 0.05028(11) 0.00760(5) 0.01403(7) 0.01143(6)
O1 0.0332(5) 0.0295(5) 0.0380(6) 0.0005(4) 0.0002(5) 0.0032(4)
O2 0.0303(5) 0.0276(5) 0.0480(7) -0.0015(4) -0.0019(5) -0.0029(5)
O3 0.0287(5) 0.0312(5) 0.0611(8) -0.0015(4) 0.0201(5) 0.0066(5)
O4 0.0361(6) 0.0334(6) 0.0905(11) 0.0093(5) 0.0344(7) 0.0259(6)
N1 0.0283(7) 0.0508(9) 0.0779(12) 0.0084(6) 0.0192(7) 0.0051(8)
N2 0.0674(11) 0.0381(8) 0.0724(12) 0.0203(8) 0.0255(10) 0.0161(8)
C1 0.0264(6) 0.0219(6) 0.0334(7) 0.0039(4) 0.0122(5) 0.0046(5)
C2 0.0286(6) 0.0202(6) 0.0380(8) 0.0004(4) 0.0120(6) 0.0003(5)
C3 0.0233(5) 0.0233(6) 0.0342(7) 0.0003(4) 0.0079(5) 0.0003(5)
C4 0.0238(5) 0.0205(5) 0.0325(7) 0.0019(4) 0.0098(5) 0.0025(5)
C5 0.0261(6) 0.0208(5) 0.0341(7) 0.0007(4) 0.0090(5) 0.0009(5)
C6 0.0254(5) 0.0251(6) 0.0296(7) 0.0018(5) 0.0088(5) 0.0024(5)
C7 0.0223(5) 0.0206(5) 0.0322(7) 0.0021(4) 0.0073(5) 0.0005(5)
C8 0.0211(5) 0.0249(6) 0.0330(7) -0.0002(4) 0.0082(5) -0.0005(5)
C9 0.0208(5) 0.0251(6) 0.0330(7) 0.0031(4) 0.0073(5) -0.0011(5)
C10 0.0259(6) 0.0229(6) 0.0354(8) 0.0052(4) 0.0105(5) 0.0035(5)
C11 0.0262(6) 0.0232(6) 0.0462(9) 0.0034(5) 0.0158(6) 0.0067(6)
C12 0.0226(5) 0.0243(6) 0.0433(8) 0.0044(4) 0.0122(5) 0.0060(5)
C13 0.0467(10) 0.0336(8) 0.0546(11) -0.0069(7) -0.0069(8) -0.0022(8)
C14 0.0353(7) 0.0336(8) 0.0483(10) -0.0086(6) 0.0083(7) -0.0100(7)
C15 0.0262(6) 0.0302(7) 0.0455(9) 0.0038(5) 0.0109(6) -0.0008(6)
C16 0.0364(8) 0.0297(7) 0.0453(9) 0.0088(6) 0.0165(7) 0.0063(6)

loop_
_atom_type_symbol
_atom_type_description
_atom_type_scat_dispersion_real
_atom_type_scat_dispersion_imag
_atom_type_scat_source
C C 0.0033 0.0016 'International Tables Vol C Tables 4.2.6.8 and 6.1.1.4'
H H 0.0000 0.0000 'International Tables Vol C Tables 4.2.6.8 and 6.1.1.4'
N N 0.0061 0.0033 'International Tables Vol C Tables 4.2.6.8 and 6.1.1.4'
O O 0.0106 0.0060 'International Tables Vol C Tables 4.2.6.8 and 6.1.1.4'
Br Br -0.2901 2.4595 'International Tables Vol C Tables 4.2.6.8 and 6.1.1.4'

loop_
_geom_angle_atom_site_label_1
_geom_angle_atom_site_label_2
_geom_angle_atom_site_label_3
_geom_angle
C6 O1 C13 117.15(12)
C3 O2 C14 117.91(12)
C8 O3 H3A 108(2)
C11 O4 H4A 112.3(17)
C2 C1 C6 121.99(12)
C2 C1 Br1 118.91(10)
C6 C1 Br1 119.09(10)
C1 C2 C3 118.92(12)
C1 C2 H2A 120.5
C3 C2 H2A 120.5
O2 C3 C4 115.96(12)
O2 C3 C2 123.42(13)
C4 C3 C2 120.62(12)
C3 C4 C5 118.83(12)
C3 C4 C7 123.21(12)
C5 C4 C7 117.87(12)
C6 C5 C4 121.56(13)
C6 C5 H5A 119.2
C4 C5 H5A 119.2
O1 C6 C5 124.67(12)
O1 C6 C1 117.32(12)
C5 C6 C1 118.01(13)
C12 C7 C8 118.37(12)
C12 C7 C4 118.74(11)
C8 C7 C4 122.82(12)
O3 C8 C9 117.39(12)
O3 C8 C7 122.99(13)
C9 C8 C7 119.57(12)
C8 C9 C10 121.32(12)
C8 C9 C15 118.27(13)
C10 C9 C15 120.41(13)
C11 C10 C9 118.94(12)
C11 C10 C16 119.68(13)
C9 C10 C16 121.38(12)
O4 C11 C10 117.60(13)
O4 C11 C12 122.95(12)
C10 C11 C12 119.45(13)
C7 C12 C11 122.30(12)
C7 C12 H12A 118.8
C11 C12 H12A 118.8
O1 C13 H13A 109.5
O1 C13 H13B 109.5
H13A C13 H13B 109.5
O1 C13 H13C 109.5
H13A C13 H13C 109.5
H13B C13 H13C 109.5
O2 C14 H14A 109.5
O2 C14 H14B 109.5
H14A C14 H14B 109.5
O2 C14 H14C 109.5
H14A C14 H14C 109.5
H14B C14 H14C 109.5
N1 C15 C9 179.5(2)
N2 C16 C10 179.4(2)

loop_
_geom_bond_atom_site_label_1
_geom_bond_atom_site_label_2
_geom_bond_distance
Br1 C1 1.8848(13)
O1 C6 1.3655(18)
O1 C13 1.418(2)
O2 C3 1.3799(17)
O2 C14 1.4266(19)
O3 C8 1.3528(17)
O3 H3A 0.72(3)
O4 C11 1.3464(18)
O4 H4A 0.79(2)
N1 C15 1.137(2)
N2 C16 1.143(2)
C1 C2 1.388(2)
C1 C6 1.3909(19)
C2 C3 1.3933(19)
C2 H2A 0.9300
C3 C4 1.3933(19)
C4 C5 1.4004(19)
C4 C7 1.4860(18)
C5 C6 1.3878(19)
C5 H5A 0.9300
C7 C12 1.3876(19)
C7 C8 1.4120(18)
C8 C9 1.3892(19)
C9 C10 1.408(2)
C9 C15 1.4396(19)
C10 C11 1.3907(18)
C10 C16 1.434(2)
C11 C12 1.3927(19)
C12 H12A 0.9300
C13 H13A 0.9600
C13 H13B 0.9600
C13 H13C 0.9600
C14 H14A 0.9600
C14 H14B 0.9600
C14 H14C 0.9600

loop_
_geom_hbond_atom_site_label_D
_geom_hbond_atom_site_label_H
_geom_hbond_atom_site_label_A
_geom_hbond_site_symmetry_A
_geom_hbond_distance_DH
_geom_hbond_distance_HA
_geom_hbond_distance_DA
_geom_hbond_angle_DHA
O3 H3A O2 . 0.72(3) 2.11(3) 2.7576(18) 152(3)
O4 H4A N1 1_655 0.79(2) 2.03(2) 2.8189(18) 172(2)
C2 H2A N2 2_444 0.93 2.72 3.638(2) 168.2

loop_
_geom_torsion_atom_site_label_1
_geom_torsion_atom_site_label_2
_geom_torsion_atom_site_label_3
_geom_torsion_atom_site_label_4
_geom_torsion
_geom_torsion_publ_flag
C13 O1 C6 C1 175.14(15) no
C13 O1 C6 C5 -4.5(2) no
C14 O2 C3 C2 -1.3(2) no
C14 O2 C3 C4 178.48(15) no
Br1 C1 C2 C3 -178.26(12) no
C6 C1 C2 C3 1.0(2) no
Br1 C1 C6 O1 -2.8(2) no
Br1 C1 C6 C5 176.93(12) no
C2 C1 C6 O1 177.95(14) no
C2 C1 C6 C5 -2.4(2) no
C1 C2 C3 O2 -178.78(14) no
C1 C2 C3 C4 1.5(2) no
O2 C3 C4 C5 177.70(14) no
O2 C3 C4 C7 -5.9(2) no
C2 C3 C4 C5 -2.6(2) no
C2 C3 C4 C7 173.88(14) no
C3 C4 C5 C6 1.2(2) no
C7 C4 C5 C6 -175.45(14) no
C3 C4 C7 C8 57.1(2) no
C3 C4 C7 C12 -126.09(16) no
C5 C4 C7 C8 -126.50(16) no
C5 C4 C7 C12 50.37(19) no
C4 C5 C6 O1 -179.10(15) no
C4 C5 C6 C1 1.2(2) no
C4 C7 C8 O3 -2.4(2) no
C4 C7 C8 C9 174.94(13) no
C12 C7 C8 O3 -179.24(14) no
C12 C7 C8 C9 -1.9(2) no
C4 C7 C12 C11 -175.62(13) no
C8 C7 C12 C11 1.4(2) no
O3 C8 C9 C10 177.94(14) no
O3 C8 C9 C15 -1.7(2) no
C7 C8 C9 C10 0.5(2) no
C7 C8 C9 C15 -179.13(13) no
C8 C9 C10 C11 1.6(2) no
C8 C9 C10 C16 -178.84(14) no
C15 C9 C10 C11 -178.81(14) no
C15 C9 C10 C16 0.8(2) no
C9 C10 C11 O4 177.38(14) no
C9 C10 C11 C12 -2.1(2) no
C16 C10 C11 O4 -2.2(2) no
C16 C10 C11 C12 178.27(14) no
O4 C11 C12 C7 -178.82(14) no
C10 C11 C12 C7 0.7(2) no

_cod_database_fobs_code 2241646
